data_7113098
loop_
_publ_author_name
'Del Campo, O.'
'Carbayo, A.'
'Cuevas, J. V.'
'Mu\~noz, A'
'Garc\'ia-Herbosa, G'
'Moreno, D.'
'Ballesteros, E.'
'Basurto, S.'
'G\'omez, T'
'Torroba, T.'

_publ_section_title
;
 An organopalladium chromogenic chemodosimeter for the selective naked-eye
 detection of Hg(2+) and MeHg(+) in water-ethanol 1 : 1 mixture.
;
_journal_issue 38
_journal_name_full 'Chemical communications (Cambridge, England)'
_journal_page_first 4576
_journal_page_last 4578
_journal_paper_doi 10.1039/b807670g
_journal_year 2008
_chemical_formula_moiety 'C25 H24 N O2 P Pd, Cl O4, O1.50'
_chemical_formula_sum 'C25 H24 Cl N O7.5 P Pd'
_chemical_formula_weight 631.30
_chemical_name_systematic
; 
 ? 
;
_space_group_IT_number 15
_symmetry_cell_setting monoclinic
_symmetry_space_group_name_Hall '-C 2yc'
_symmetry_space_group_name_H-M 'C 1 2/c 1'
_atom_sites_solution_hydrogens geom
_atom_sites_solution_primary direct
_atom_sites_solution_secondary difmap
_audit_creation_method SHELXL-97
_cell_angle_alpha 90.00
_cell_angle_beta 122.192(2)
_cell_angle_gamma 90.00
_cell_formula_units_Z 8
_cell_length_a 18.345(2)
_cell_length_b 22.576(3)
_cell_length_c 14.7100(17)
_cell_measurement_reflns_used 6920
_cell_measurement_temperature 173(2)
_cell_measurement_theta_max 26.49
_cell_measurement_theta_min 2.44
_cell_volume 5155.7(11)
_computing_cell_refinement 'Bruker SMART'
_computing_data_collection 'Bruker SMART'
_computing_data_reduction 'Bruker SAINT'
_computing_molecular_graphics 'Bruker SHELXTL'
_computing_publication_material 'Bruker SHELXTL'
_computing_structure_refinement 'SHELXL-97 (Sheldrick, 1997)'
_computing_structure_solution 'SHELXS-97 (Sheldrick, 1990)'
_diffrn_ambient_temperature 173(2)
_diffrn_measured_fraction_theta_full 0.996
_diffrn_measured_fraction_theta_max 0.996
_diffrn_measurement_device_type 'CCD area detector'
_diffrn_measurement_method 'omega scans'
_diffrn_radiation_monochromator graphite
_diffrn_radiation_source 'fine-focus sealed tube'
_diffrn_radiation_type MoK\a
_diffrn_radiation_wavelength 0.71073
_diffrn_reflns_av_R_equivalents 0.0428
_diffrn_reflns_av_sigmaI/netI 0.0335
_diffrn_reflns_limit_h_max 21
_diffrn_reflns_limit_h_min -21
_diffrn_reflns_limit_k_max 26
_diffrn_reflns_limit_k_min -26
_diffrn_reflns_limit_l_max 17
_diffrn_reflns_limit_l_min -17
_diffrn_reflns_number 24303
_diffrn_reflns_theta_full 25.00
_diffrn_reflns_theta_max 25.00
_diffrn_reflns_theta_min 1.59
_diffrn_standards_decay_% 0
_exptl_absorpt_coefficient_mu 0.933
_exptl_absorpt_correction_T_max 0.830
_exptl_absorpt_correction_T_min 0.777
_exptl_absorpt_correction_type multi-scan
_exptl_absorpt_process_details 'SADABS (Sheldrick, 2001)'
_exptl_crystal_colour orange
_exptl_crystal_density_diffrn 1.619
_exptl_crystal_density_method 'not measured'
_exptl_crystal_description prism
_exptl_crystal_F_000 2528
_exptl_crystal_size_max 0.30
_exptl_crystal_size_mid 0.20
_exptl_crystal_size_min 0.20
_refine_diff_density_max 2.440
_refine_diff_density_min -1.069
_refine_diff_density_rms 0.234
_refine_ls_extinction_method none
_refine_ls_goodness_of_fit_ref 1.104
_refine_ls_hydrogen_treatment mixed
_refine_ls_matrix_type full
_refine_ls_number_parameters 336
_refine_ls_number_reflns 4531
_refine_ls_number_restraints 2
_refine_ls_restrained_S_all 1.104
_refine_ls_R_factor_all 0.0596
_refine_ls_R_factor_gt 0.0482
_refine_ls_shift/su_max 0.001
_refine_ls_shift/su_mean 0.000
_refine_ls_structure_factor_coef Fsqd
_refine_ls_weighting_details 'calc w=1/[\s^2^(Fo^2^)+(0.0857P)^2^+32.3370P] where P=(Fo^2^+2Fc^2^)/3'
_refine_ls_weighting_scheme calc
_refine_ls_wR_factor_gt 0.1334
_refine_ls_wR_factor_ref 0.1529
_reflns_number_gt 3884
_reflns_number_total 4531
_reflns_threshold_expression >2sigma(I)
_cod_data_source_file b807670g.txt
_cod_data_source_block datosm
_cod_depositor_comments
;
The following automatic conversions were performed:

'_symmetry_cell_setting' value 'Monoclinic' changed to 'monoclinic'
according to
/usr/data/users/saulius/automatic-downloads/retrospective/RSC/lib/dictionaries/cif_core.dic
dictionary named 'cif_core.dic' version 2.4.2 from 2011-04-26.

Automatic conversion script
Id: cif_fix_values 2281 2013-09-26 08:29:07Z andrius 
;
_cod_original_sg_symbol_H-M C2/c
_cod_original_formula_sum 'C25 H24 Cl N O7.50 P Pd'
_cod_database_code 7113098

loop_
_symmetry_equiv_pos_as_xyz
'x, y, z'
'-x, y, -z+1/2'
'x+1/2, y+1/2, z'
'-x+1/2, y+1/2, -z+1/2'
'-x, -y, -z'
'x, -y, z-1/2'
'-x+1/2, -y+1/2, -z'
'x+1/2, -y+1/2, z-1/2'

loop_
_atom_site_label
_atom_site_type_symbol
_atom_site_fract_x
_atom_site_fract_y
_atom_site_fract_z
_atom_site_U_iso_or_equiv
_atom_site_adp_type
_atom_site_occupancy
_atom_site_symmetry_multiplicity
_atom_site_calc_flag
_atom_site_refinement_flags
O4 O 0.3153(6) 0.4654(4) 0.8931(7) 0.112(3) Uani 1 1 d .
Pd1 Pd 0.36317(2) 0.223425(17) 0.68686(3) 0.02156(17) Uani 1 1 d .
P1 P 0.33545(8) 0.16721(6) 0.78781(10) 0.0242(3) Uani 1 1 d .
N1 N 0.2879(2) 0.17275(19) 0.5593(3) 0.0237(9) Uani 1 1 d .
O1 O 0.3983(2) 0.26043(16) 0.5873(3) 0.0269(8) Uani 1 1 d .
O2 O 0.4393(2) 0.28139(17) 0.8082(3) 0.0302(9) Uani 1 1 d D
H2A H 0.430(4) 0.3246(11) 0.791(5) 0.036 Uiso 1 1 d D
H2B H 0.5011(14) 0.277(3) 0.853(4) 0.036 Uiso 1 1 d D
O3 O 0.3733(4) 0.4450(3) 1.0756(5) 0.0775(17) Uani 1 1 d .
O5 O 0.2344(5) 0.4176(3) 0.9504(8) 0.119(3) Uani 1 1 d .
O6 O 0.2668(5) 0.5168(3) 0.9846(7) 0.102(2) Uani 1 1 d .
O7 O 0.4066(4) 0.3929(4) 0.8078(6) 0.117(3) Uani 1 1 d .
O8 O 0.5000 0.4770(5) 0.7500 0.152(6) Uani 1 2 d S
Cl Cl 0.29538(13) 0.46202(8) 0.9803(2) 0.0755(7) Uani 1 1 d .
C1 C 0.3702(3) 0.2250(2) 0.5004(4) 0.0277(12) Uani 1 1 d .
C2 C 0.3977(4) 0.2331(3) 0.4290(5) 0.0358(13) Uani 1 1 d .
H2 H 0.4359 0.2645 0.4397 0.043 Uiso 1 1 calc R
C3 C 0.3687(4) 0.1950(3) 0.3426(5) 0.0395(14) Uani 1 1 d .
H3 H 0.3879 0.2005 0.2946 0.047 Uiso 1 1 calc R
C4 C 0.3128(4) 0.1492(3) 0.3246(5) 0.0403(15) Uani 1 1 d .
H4 H 0.2933 0.1238 0.2644 0.048 Uiso 1 1 calc R
C5 C 0.2853(4) 0.1405(3) 0.3953(4) 0.0343(13) Uani 1 1 d .
H5 H 0.2480 0.1084 0.3847 0.041 Uiso 1 1 calc R
C6 C 0.3126(3) 0.1789(2) 0.4817(4) 0.0258(11) Uani 1 1 d .
C7 C 0.2190(3) 0.1443(2) 0.5347(4) 0.0277(11) Uani 1 1 d .
H7 H 0.1879 0.1279 0.4644 0.033 Uiso 1 1 calc R
C8 C 0.1821(3) 0.1337(2) 0.5994(4) 0.0298(12) Uani 1 1 d .
C9 C 0.0981(4) 0.1117(3) 0.5445(5) 0.0378(14) Uani 1 1 d .
H9 H 0.0706 0.1027 0.4702 0.045 Uiso 1 1 calc R
C10 C 0.0543(4) 0.1028(3) 0.5952(6) 0.0505(17) Uani 1 1 d .
H10 H -0.0037 0.0893 0.5556 0.061 Uiso 1 1 calc R
C11 C 0.0947(4) 0.1136(3) 0.7035(6) 0.0500(17) Uani 1 1 d .
H11 H 0.0643 0.1077 0.7387 0.060 Uiso 1 1 calc R
C12 C 0.1799(4) 0.1330(3) 0.7623(5) 0.0390(14) Uani 1 1 d .
H12 H 0.2077 0.1392 0.8376 0.047 Uiso 1 1 calc R
C13 C 0.2245(3) 0.1434(2) 0.7114(4) 0.0279(11) Uani 1 1 d .
C14 C 0.4001(3) 0.1007(2) 0.8211(4) 0.0269(11) Uani 1 1 d .
C15 C 0.3651(5) 0.0439(3) 0.8020(7) 0.0552(19) Uani 1 1 d .
H15 H 0.3050 0.0385 0.7710 0.066 Uiso 1 1 calc R
C16 C 0.4189(5) -0.0045(3) 0.8287(8) 0.068(2) Uani 1 1 d .
H16 H 0.3953 -0.0432 0.8162 0.081 Uiso 1 1 calc R
C17 C 0.5050(5) 0.0024(3) 0.8726(6) 0.0479(17) Uani 1 1 d .
H17 H 0.5408 -0.0315 0.8899 0.057 Uiso 1 1 calc R
C18 C 0.5398(4) 0.0573(3) 0.8916(5) 0.0435(15) Uani 1 1 d .
H18 H 0.6000 0.0620 0.9225 0.052 Uiso 1 1 calc R
C19 C 0.4873(4) 0.1069(3) 0.8657(5) 0.0436(16) Uani 1 1 d .
H19 H 0.5119 0.1454 0.8790 0.052 Uiso 1 1 calc R
C20 C 0.3560(3) 0.1985(2) 0.9126(4) 0.0264(11) Uani 1 1 d .
C21 C 0.3905(4) 0.1650(3) 1.0044(5) 0.0358(13) Uani 1 1 d .
H21 H 0.4041 0.1245 1.0030 0.043 Uiso 1 1 calc R
C22 C 0.4056(4) 0.1898(3) 1.0991(5) 0.0455(16) Uani 1 1 d .
H22 H 0.4289 0.1664 1.1623 0.055 Uiso 1 1 calc R
C23 C 0.3864(4) 0.2491(3) 1.1011(5) 0.0459(16) Uani 1 1 d .
H23 H 0.3977 0.2664 1.1663 0.055 Uiso 1 1 calc R
C24 C 0.3510(5) 0.2830(3) 1.0092(6) 0.0467(16) Uani 1 1 d .
H24 H 0.3374 0.3234 1.0111 0.056 Uiso 1 1 calc R
C25 C 0.3353(4) 0.2585(3) 0.9150(5) 0.0354(13) Uani 1 1 d .
H25 H 0.3107 0.2818 0.8517 0.043 Uiso 1 1 calc R

loop_
_atom_site_aniso_label
_atom_site_aniso_U_11
_atom_site_aniso_U_22
_atom_site_aniso_U_33
_atom_site_aniso_U_23
_atom_site_aniso_U_13
_atom_site_aniso_U_12
O4 0.137(7) 0.116(6) 0.124(6) 0.023(5) 0.098(6) 0.025(5)
Pd1 0.0163(2) 0.0254(3) 0.0191(2) -0.00025(15) 0.00683(18) -0.00127(14)
P1 0.0193(6) 0.0282(7) 0.0224(7) 0.0001(5) 0.0094(5) -0.0011(5)
N1 0.017(2) 0.025(2) 0.020(2) 0.0010(17) 0.0036(17) 0.0028(17)
O1 0.0226(18) 0.031(2) 0.0245(19) 0.0016(15) 0.0110(16) -0.0005(15)
O2 0.0195(18) 0.031(2) 0.030(2) -0.0043(16) 0.0068(17) -0.0016(15)
O3 0.057(3) 0.089(4) 0.076(4) 0.011(3) 0.029(3) 0.024(3)
O5 0.090(5) 0.065(4) 0.194(9) 0.017(5) 0.070(6) -0.016(4)
O6 0.118(6) 0.053(4) 0.167(8) 0.012(4) 0.096(6) 0.021(4)
O7 0.032(3) 0.139(7) 0.097(5) -0.012(5) -0.021(3) 0.007(4)
O8 0.225(16) 0.059(7) 0.140(11) 0.000 0.075(11) 0.000
Cl 0.0587(12) 0.0370(10) 0.124(2) 0.0203(11) 0.0444(13) 0.0063(8)
C1 0.025(3) 0.030(3) 0.025(3) 0.004(2) 0.011(2) 0.009(2)
C2 0.036(3) 0.038(3) 0.039(3) 0.012(3) 0.024(3) 0.011(3)
C3 0.042(3) 0.053(4) 0.028(3) 0.009(3) 0.022(3) 0.015(3)
C4 0.041(3) 0.048(4) 0.024(3) 0.001(3) 0.011(3) 0.018(3)
C5 0.028(3) 0.037(3) 0.030(3) 0.000(2) 0.011(2) 0.008(2)
C6 0.020(2) 0.031(3) 0.022(2) 0.004(2) 0.009(2) 0.008(2)
C7 0.019(2) 0.029(3) 0.024(3) -0.003(2) 0.004(2) 0.002(2)
C8 0.021(3) 0.028(3) 0.033(3) -0.003(2) 0.010(2) -0.002(2)
C9 0.026(3) 0.040(3) 0.040(3) -0.003(3) 0.012(3) -0.008(2)
C10 0.028(3) 0.060(4) 0.059(4) -0.006(3) 0.020(3) -0.012(3)
C11 0.037(3) 0.063(5) 0.062(4) -0.003(4) 0.034(3) -0.010(3)
C12 0.031(3) 0.047(4) 0.040(3) 0.002(3) 0.020(3) -0.002(3)
C13 0.020(2) 0.029(3) 0.031(3) 0.003(2) 0.012(2) 0.000(2)
C14 0.025(3) 0.029(3) 0.023(3) -0.001(2) 0.011(2) -0.003(2)
C15 0.042(4) 0.032(3) 0.093(6) 0.006(4) 0.038(4) -0.006(3)
C16 0.058(5) 0.025(3) 0.127(8) 0.009(4) 0.054(5) -0.002(3)
C17 0.052(4) 0.033(3) 0.054(4) 0.013(3) 0.025(3) 0.013(3)
C18 0.028(3) 0.038(4) 0.048(4) -0.007(3) 0.009(3) 0.006(3)
C19 0.029(3) 0.028(3) 0.061(4) -0.011(3) 0.015(3) -0.005(2)
C20 0.027(3) 0.028(3) 0.029(3) -0.001(2) 0.018(2) -0.003(2)
C21 0.041(3) 0.034(3) 0.033(3) 0.003(2) 0.021(3) 0.004(3)
C22 0.053(4) 0.052(4) 0.031(3) 0.004(3) 0.022(3) 0.006(3)
C23 0.056(4) 0.054(4) 0.035(3) -0.010(3) 0.029(3) -0.004(3)
C24 0.055(4) 0.040(4) 0.056(4) -0.003(3) 0.038(4) 0.004(3)
C25 0.037(3) 0.035(3) 0.037(3) 0.004(3) 0.021(3) 0.006(3)

loop_
_atom_type_symbol
_atom_type_description
_atom_type_scat_dispersion_real
_atom_type_scat_dispersion_imag
_atom_type_scat_source
C C 0.0033 0.0016 'International Tables Vol C Tables 4.2.6.8 and 6.1.1.4'
N N 0.0061 0.0033 'International Tables Vol C Tables 4.2.6.8 and 6.1.1.4'
O O 0.0106 0.0060 'International Tables Vol C Tables 4.2.6.8 and 6.1.1.4'
P P 0.1023 0.0942 'International Tables Vol C Tables 4.2.6.8 and 6.1.1.4'
Pd Pd -0.9988 1.0072 'International Tables Vol C Tables 4.2.6.8 and 6.1.1.4'
Cl Cl 0.1484 0.1585 'International Tables Vol C Tables 4.2.6.8 and 6.1.1.4'
H H 0.0000 0.0000 'International Tables Vol C Tables 4.2.6.8 and 6.1.1.4'

loop_
_geom_angle_atom_site_label_1
_geom_angle_atom_site_label_2
_geom_angle_atom_site_label_3
_geom_angle
N1 Pd1 O2 174.73(16)
N1 Pd1 O1 83.42(16)
O2 Pd1 O1 91.97(15)
N1 Pd1 P1 90.65(13)
O2 Pd1 P1 94.32(12)
O1 Pd1 P1 168.49(11)
C13 P1 C20 107.8(2)
C13 P1 C14 106.3(2)
C20 P1 C14 107.3(2)
C13 P1 Pd1 109.85(18)
C20 P1 Pd1 117.34(18)
C14 P1 Pd1 107.82(18)
C7 N1 C6 120.1(4)
C7 N1 Pd1 129.4(4)
C6 N1 Pd1 109.8(3)
C1 O1 Pd1 108.9(3)
Pd1 O2 H2A 118(4)
Pd1 O2 H2B 123(4)
H2A O2 H2B 104(5)
O6 Cl O5 114.0(5)
O6 Cl O3 114.2(5)
O5 Cl O3 109.5(5)
O6 Cl O4 105.5(5)
O5 Cl O4 106.6(6)
O3 Cl O4 106.3(4)
O1 C1 C2 121.6(5)
O1 C1 C6 119.5(5)
C2 C1 C6 119.0(5)
C3 C2 C1 119.5(6)
C3 C2 H2 120.2
C1 C2 H2 120.2
C4 C3 C2 121.6(6)
C4 C3 H3 119.2
C2 C3 H3 119.2
C3 C4 C5 119.5(6)
C3 C4 H4 120.3
C5 C4 H4 120.3
C4 C5 C6 119.7(6)
C4 C5 H5 120.1
C6 C5 H5 120.1
C5 C6 C1 120.6(5)
C5 C6 N1 123.4(5)
C1 C6 N1 115.9(5)
N1 C7 C8 129.1(5)
N1 C7 H7 115.5
C8 C7 H7 115.5
C9 C8 C13 118.7(5)
C9 C8 C7 115.9(5)
C13 C8 C7 125.4(5)
C10 C9 C8 121.6(6)
C10 C9 H9 119.2
C8 C9 H9 119.2
C9 C10 C11 119.6(6)
C9 C10 H10 120.2
C11 C10 H10 120.2
C10 C11 C12 120.6(6)
C10 C11 H11 119.7
C12 C11 H11 119.7
C13 C12 C11 120.3(6)
C13 C12 H12 119.8
C11 C12 H12 119.8
C12 C13 C8 119.0(5)
C12 C13 P1 120.4(4)
C8 C13 P1 120.6(4)
C19 C14 C15 119.0(5)
C19 C14 P1 118.2(4)
C15 C14 P1 122.9(4)
C16 C15 C14 119.1(6)
C16 C15 H15 120.4
C14 C15 H15 120.4
C17 C16 C15 121.3(6)
C17 C16 H16 119.4
C15 C16 H16 119.4
C18 C17 C16 120.1(6)
C18 C17 H17 119.9
C16 C17 H17 119.9
C17 C18 C19 120.0(6)
C17 C18 H18 120.0
C19 C18 H18 120.0
C14 C19 C18 120.6(6)
C14 C19 H19 119.7
C18 C19 H19 119.7
C21 C20 C25 119.5(5)
C21 C20 P1 121.3(4)
C25 C20 P1 119.1(4)
C20 C21 C22 120.4(6)
C20 C21 H21 119.8
C22 C21 H21 119.8
C21 C22 C23 119.6(6)
C21 C22 H22 120.2
C23 C22 H22 120.2
C24 C23 C22 120.5(6)
C24 C23 H23 119.8
C22 C23 H23 119.8
C25 C24 C23 120.1(6)
C25 C24 H24 119.9
C23 C24 H24 119.9
C24 C25 C20 119.9(6)
C24 C25 H25 120.1
C20 C25 H25 120.1

loop_
_geom_bond_atom_site_label_1
_geom_bond_atom_site_label_2
_geom_bond_distance
O4 Cl 1.511(8)
Pd1 N1 1.994(4)
Pd1 O2 2.048(4)
Pd1 O1 2.065(4)
Pd1 P1 2.2088(14)
P1 C13 1.804(5)
P1 C20 1.809(5)
P1 C14 1.812(5)
N1 C7 1.287(7)
N1 C6 1.441(7)
O1 C1 1.355(6)
O2 H2A 1.00(2)
O2 H2B 0.97(2)
O3 Cl 1.421(6)
O5 Cl 1.387(7)
O6 Cl 1.358(6)
C1 C2 1.398(8)
C1 C6 1.403(8)
C2 C3 1.386(9)
C2 H2 0.9500
C3 C4 1.378(10)
C3 H3 0.9500
C4 C5 1.392(9)
C4 H4 0.9500
C5 C6 1.393(8)
C5 H5 0.9500
C7 C8 1.451(8)
C7 H7 0.9500
C8 C9 1.395(7)
C8 C13 1.416(8)
C9 C10 1.371(9)
C9 H9 0.9500
C10 C11 1.375(10)
C10 H10 0.9500
C11 C12 1.394(9)
C11 H11 0.9500
C12 C13 1.393(8)
C12 H12 0.9500
C14 C19 1.376(8)
C14 C15 1.394(8)
C15 C16 1.381(10)
C15 H15 0.9500
C16 C17 1.360(10)
C16 H16 0.9500
C17 C18 1.355(9)
C17 H17 0.9500
C18 C19 1.390(8)
C18 H18 0.9500
C19 H19 0.9500
C20 C21 1.373(8)
C20 C25 1.412(8)
C21 C22 1.386(9)
C21 H21 0.9500
C22 C23 1.388(10)
C22 H22 0.9500
C23 C24 1.379(10)
C23 H23 0.9500
C24 C25 1.373(9)
C24 H24 0.9500
C25 H25 0.9500

loop_
_geom_torsion_atom_site_label_1
_geom_torsion_atom_site_label_2
_geom_torsion_atom_site_label_3
_geom_torsion_atom_site_label_4
_geom_torsion
N1 Pd1 P1 C13 -37.5(2)
O2 Pd1 P1 C13 140.8(2)
O1 Pd1 P1 C13 -96.3(6)
N1 Pd1 P1 C20 -161.0(2)
O2 Pd1 P1 C20 17.3(2)
O1 Pd1 P1 C20 140.2(5)
N1 Pd1 P1 C14 77.9(2)
O2 Pd1 P1 C14 -103.8(2)
O1 Pd1 P1 C14 19.1(6)
O2 Pd1 N1 C7 -127.9(16)
O1 Pd1 N1 C7 -157.0(5)
P1 Pd1 N1 C7 32.8(4)
O2 Pd1 N1 C6 42.3(18)
O1 Pd1 N1 C6 13.2(3)
P1 Pd1 N1 C6 -156.9(3)
N1 Pd1 O1 C1 -13.4(3)
O2 Pd1 O1 C1 169.1(3)
P1 Pd1 O1 C1 46.0(7)
Pd1 O1 C1 C2 -168.3(4)
Pd1 O1 C1 C6 11.1(6)
O1 C1 C2 C3 178.5(5)
C6 C1 C2 C3 -1.0(8)
C1 C2 C3 C4 0.4(9)
C2 C3 C4 C5 -0.7(9)
C3 C4 C5 C6 1.7(8)
C4 C5 C6 C1 -2.3(8)
C4 C5 C6 N1 -179.4(5)
O1 C1 C6 C5 -177.5(5)
C2 C1 C6 C5 1.9(8)
O1 C1 C6 N1 -0.2(7)
C2 C1 C6 N1 179.3(5)
C7 N1 C6 C5 -22.7(7)
Pd1 N1 C6 C5 166.0(4)
C7 N1 C6 C1 160.0(5)
Pd1 N1 C6 C1 -11.3(5)
C6 N1 C7 C8 -179.1(5)
Pd1 N1 C7 C8 -9.7(8)
N1 C7 C8 C9 167.5(6)
N1 C7 C8 C13 -12.9(9)
C13 C8 C9 C10 4.0(9)
C7 C8 C9 C10 -176.4(6)
C8 C9 C10 C11 -2.5(11)
C9 C10 C11 C12 -0.4(11)
C10 C11 C12 C13 1.8(11)
C11 C12 C13 C8 -0.3(9)
C11 C12 C13 P1 -178.8(5)
C9 C8 C13 C12 -2.5(8)
C7 C8 C13 C12 177.9(5)
C9 C8 C13 P1 176.0(4)
C7 C8 C13 P1 -3.6(8)
C20 P1 C13 C12 -20.5(5)
C14 P1 C13 C12 94.2(5)
Pd1 P1 C13 C12 -149.4(4)
C20 P1 C13 C8 161.0(4)
C14 P1 C13 C8 -84.3(5)
Pd1 P1 C13 C8 32.1(5)
C13 P1 C14 C19 170.5(5)
C20 P1 C14 C19 -74.5(5)
Pd1 P1 C14 C19 52.7(5)
C13 P1 C14 C15 -8.6(6)
C20 P1 C14 C15 106.5(6)
Pd1 P1 C14 C15 -126.3(5)
C19 C14 C15 C16 0.2(11)
P1 C14 C15 C16 179.3(7)
C14 C15 C16 C17 -0.4(14)
C15 C16 C17 C18 0.4(13)
C16 C17 C18 C19 -0.3(11)
C15 C14 C19 C18 -0.1(10)
P1 C14 C19 C18 -179.2(5)
C17 C18 C19 C14 0.1(11)
C13 P1 C20 C21 94.6(5)
C14 P1 C20 C21 -19.4(5)
Pd1 P1 C20 C21 -140.9(4)
C13 P1 C20 C25 -84.7(5)
C14 P1 C20 C25 161.2(4)
Pd1 P1 C20 C25 39.8(5)
C25 C20 C21 C22 -0.5(9)
P1 C20 C21 C22 -179.8(5)
C20 C21 C22 C23 -0.6(10)
C21 C22 C23 C24 1.2(10)
C22 C23 C24 C25 -0.7(10)
C23 C24 C25 C20 -0.4(10)
C21 C20 C25 C24 1.0(9)
P1 C20 C25 C24 -179.7(5)
